data_4118004
loop_
_publ_author_name
'Chelsea G. Gordon'
'Joel L. Mackey'
'John C. Jewett'
'Ellen M. Sletten'
'K. N. Houk'
'Carolyn R. Bertozzi'

_publ_section_title
;
 Reactivity of Biarylazacyclooctynones in Copper-Free Click Chemistry
;
_journal_name_full 'Journal of the American Chemical Society'
_journal_page_first 9199
_journal_page_last 9208
_journal_paper_doi 10.1021/ja3000936
_journal_volume 134
_journal_year 2012
_chemical_formula_sum 'C17 H18 F2 O2'
_chemical_formula_weight 292.31
_chemical_name_common II-CGG-DIFO
_chemical_name_systematic
;
 bertozzi13
;
_space_group.centring_type P

_space_group_IT_number 2
_space_group.IT_number 2

_symmetry_cell_setting triclinic
_symmetry_space_group_name_Hall '-P 1'
_symmetry_space_group_name_H-M 'P -1'
_atom_sites_solution_hydrogens geom
_atom_sites_solution_primary direct
_atom_sites_solution_secondary difmap
_audit_creation_method SHELXL-97
_cell_angle_alpha 96.5440(10)
_cell_angle_beta 95.0100(10)
_cell_angle_gamma 93.4120(10)
_cell_formula_units_Z 4
_cell_length_a 8.2069(2)
_cell_length_b 12.1823(4)
_cell_length_c 14.7485(4)
_cell_measurement_reflns_used 9918
_cell_measurement_temperature 100(2)
_cell_measurement_theta_max 67.89
_cell_measurement_theta_min 3.66
_cell_volume 1455.74(7)
_computing_cell_refinement 'Bruker SAINT'
_computing_data_collection 'Bruker APEX2'
_computing_data_reduction 'Bruker SAINT'
_computing_molecular_graphics ORTEP-32
_computing_publication_material WinGX
_computing_structure_refinement SHELXL-97
_computing_structure_solution SIR-2008
_diffrn_ambient_temperature 100(2)
_diffrn_detector_area_resol_mean 8.366
_diffrn_measured_fraction_theta_full 0.977
_diffrn_measured_fraction_theta_max 0.971
_diffrn_measurement_device_type 'Bruker APEX-II CCD'
_diffrn_measurement_method 'phi and omega scans'
_diffrn_radiation_monochromator 'HELIOS multilayer mirrors'
_diffrn_radiation_source 'microfocus rotating anode'
_diffrn_radiation_type CuK\a
_diffrn_radiation_wavelength 1.54178
_diffrn_reflns_av_R_equivalents 0.0163
_diffrn_reflns_av_sigmaI/netI 0.0140
_diffrn_reflns_limit_h_max 9
_diffrn_reflns_limit_h_min -9
_diffrn_reflns_limit_k_max 14
_diffrn_reflns_limit_k_min -14
_diffrn_reflns_limit_l_max 17
_diffrn_reflns_limit_l_min -15
_diffrn_reflns_number 20513
_diffrn_reflns_theta_full 67.00
_diffrn_reflns_theta_max 68.15
_diffrn_reflns_theta_min 3.03
_exptl_absorpt_coefficient_mu 0.864
_exptl_absorpt_correction_T_max 0.9500
_exptl_absorpt_correction_T_min 0.9034
_exptl_absorpt_correction_type multi-scan
_exptl_absorpt_process_details SADABS
_exptl_crystal_colour colorless
_exptl_crystal_density_diffrn 1.334
_exptl_crystal_description plate
_exptl_crystal_F_000 616
_exptl_crystal_size_max 0.12
_exptl_crystal_size_mid 0.10
_exptl_crystal_size_min 0.06
_refine_diff_density_max 0.291
_refine_diff_density_min -0.205
_refine_diff_density_rms 0.038
_refine_ls_extinction_method none
_refine_ls_goodness_of_fit_ref 1.045
_refine_ls_hydrogen_treatment constr
_refine_ls_matrix_type full
_refine_ls_number_parameters 381
_refine_ls_number_reflns 5166
_refine_ls_number_restraints 0
_refine_ls_restrained_S_all 1.045
_refine_ls_R_factor_all 0.0413
_refine_ls_R_factor_gt 0.0366
_refine_ls_shift/su_max 0.000
_refine_ls_shift/su_mean 0.000
_refine_ls_structure_factor_coef Fsqd
_refine_ls_weighting_details 'calc w=1/[\s^2^(Fo^2^)+(0.0539P)^2^+0.5077P] where P=(Fo^2^+2Fc^2^)/3'
_refine_ls_weighting_scheme calc
_refine_ls_wR_factor_gt 0.0979
_refine_ls_wR_factor_ref 0.1025
_reflns_number_gt 4573
_reflns_number_total 5166
_reflns_threshold_expression >2sigma(I)
_cod_data_source_file ja3000936_si_005.cif
_cod_data_source_block bertozzi13
_cod_depositor_comments
;
The following automatic conversions were performed:

'_space_group.centring_type' value 'primitive' was replaced with the
value 'P' as specified in the replacement file
'/home/antanas/src/cod-tools/trunk/data/replacement-values/replacement_values.lst'.

Automatic conversion script
Id: cif_fix_values 5642 2017-10-24 12:04:52Z antanas 
;
_cod_database_code 4118004

loop_
_symmetry_equiv_pos_as_xyz
'x, y, z'
'-x, -y, -z'

loop_
_atom_site_label
_atom_site_type_symbol
_atom_site_fract_x
_atom_site_fract_y
_atom_site_fract_z
_atom_site_U_iso_or_equiv
_atom_site_adp_type
_atom_site_occupancy
_atom_site_symmetry_multiplicity
_atom_site_calc_flag
_atom_site_refinement_flags
C1 C -0.13389(16) -0.30065(11) 0.37181(9) 0.0248(3) Uani 1 1 d .
C2 C -0.21631(16) -0.37678(11) 0.29655(10) 0.0267(3) Uani 1 1 d .
C3 C -0.26908(17) -0.39719(11) 0.21802(10) 0.0291(3) Uani 1 1 d .
C4 C -0.30836(18) -0.38788(12) 0.12080(10) 0.0317(3) Uani 1 1 d .
H4A H -0.4238 -0.4145 0.1011 0.038 Uiso 1 1 calc R
H4B H -0.2360 -0.4321 0.0831 0.038 Uiso 1 1 calc R
C5 C -0.28037(16) -0.26380(12) 0.11076(9) 0.0269(3) Uani 1 1 d .
H5A H -0.3703 -0.2239 0.1370 0.032 Uiso 1 1 calc R
H5B H -0.2857 -0.2548 0.0447 0.032 Uiso 1 1 calc R
C6 C -0.11507(15) -0.21022(11) 0.15807(9) 0.0230(3) Uani 1 1 d .
H6A H -0.0754 -0.1531 0.1210 0.028 Uiso 1 1 calc R
H6B H -0.0348 -0.2678 0.1572 0.028 Uiso 1 1 calc R
C7 C -0.11554(16) -0.15565(11) 0.25852(9) 0.0232(3) Uani 1 1 d .
H7A H -0.0666 -0.0789 0.2619 0.028 Uiso 1 1 calc R
H7B H -0.2313 -0.1507 0.2716 0.028 Uiso 1 1 calc R
C8 C -0.02660(15) -0.21065(11) 0.33658(9) 0.0220(3) Uani 1 1 d .
H8 H 0.0698 -0.2461 0.3119 0.026 Uiso 1 1 calc R
C9 C 0.03883(16) -0.12279(11) 0.41732(9) 0.0248(3) Uani 1 1 d .
H9A H -0.0480 -0.0720 0.4307 0.030 Uiso 1 1 calc R
H9B H 0.0646 -0.1602 0.4725 0.030 Uiso 1 1 calc R
C10 C 0.19001(16) -0.05616(11) 0.39815(8) 0.0227(3) Uani 1 1 d .
C11 C 0.34182(17) -0.10286(11) 0.40023(9) 0.0251(3) Uani 1 1 d .
H11 H 0.3477 -0.1780 0.4111 0.030 Uiso 1 1 calc R
C12 C 0.48339(16) -0.04182(11) 0.38683(9) 0.0247(3) Uani 1 1 d .
H12 H 0.5853 -0.0750 0.3885 0.030 Uiso 1 1 calc R
C13 C 0.47618(16) 0.06838(11) 0.37088(9) 0.0224(3) Uani 1 1 d .
C14 C 0.32545(16) 0.11535(11) 0.36732(9) 0.0243(3) Uani 1 1 d .
H14 H 0.3195 0.1902 0.3558 0.029 Uiso 1 1 calc R
C15 C 0.18413(16) 0.05344(11) 0.38042(9) 0.0248(3) Uani 1 1 d .
H15 H 0.0819 0.0862 0.3773 0.030 Uiso 1 1 calc R
C16 C 0.63147(16) 0.13408(11) 0.36256(9) 0.0240(3) Uani 1 1 d .
C17 C 0.75285(18) 0.30902(13) 0.34474(11) 0.0356(3) Uani 1 1 d .
H17A H 0.8239 0.3152 0.4023 0.053 Uiso 1 1 calc R
H17B H 0.7226 0.3829 0.3324 0.053 Uiso 1 1 calc R
H17C H 0.8113 0.2759 0.2945 0.053 Uiso 1 1 calc R
C18 C 0.20863(16) 0.49471(11) 0.14346(9) 0.0240(3) Uani 1 1 d .
C19 C 0.28200(16) 0.57049(11) 0.22156(10) 0.0249(3) Uani 1 1 d .
C20 C 0.32554(16) 0.59107(11) 0.30124(10) 0.0265(3) Uani 1 1 d .
C21 C 0.35282(17) 0.58293(12) 0.39927(10) 0.0285(3) Uani 1 1 d .
H21A H 0.2774 0.6287 0.4334 0.034 Uiso 1 1 calc R
H21B H 0.4671 0.6087 0.4226 0.034 Uiso 1 1 calc R
C22 C 0.31926(17) 0.45921(12) 0.41054(9) 0.0278(3) Uani 1 1 d .
H22A H 0.4150 0.4189 0.3926 0.033 Uiso 1 1 calc R
H22B H 0.3094 0.4526 0.4762 0.033 Uiso 1 1 calc R
C23 C 0.16356(16) 0.40220(11) 0.35397(9) 0.0248(3) Uani 1 1 d .
H23A H 0.0805 0.4577 0.3508 0.030 Uiso 1 1 calc R
H23B H 0.1195 0.3436 0.3883 0.030 Uiso 1 1 calc R
C24 C 0.18041(16) 0.34910(11) 0.25450(9) 0.0227(3) Uani 1 1 d .
H24A H 0.2989 0.3477 0.2467 0.027 Uiso 1 1 calc R
H24B H 0.1355 0.2711 0.2489 0.027 Uiso 1 1 calc R
C25 C 0.09840(15) 0.40273(11) 0.17342(9) 0.0215(3) Uani 1 1 d .
H25 H -0.0027 0.4360 0.1938 0.026 Uiso 1 1 calc R
C26 C 0.04622(16) 0.31461(11) 0.09046(9) 0.0230(3) Uani 1 1 d .
H26A H 0.0323 0.3520 0.0344 0.028 Uiso 1 1 calc R
H26B H 0.1349 0.2636 0.0829 0.028 Uiso 1 1 calc R
C27 C -0.11087(16) 0.24794(11) 0.09994(9) 0.0222(3) Uani 1 1 d .
C28 C -0.11138(16) 0.13760(11) 0.11599(9) 0.0250(3) Uani 1 1 d .
H28 H -0.0106 0.1034 0.1223 0.030 Uiso 1 1 calc R
C29 C -0.25751(16) 0.07693(11) 0.12296(10) 0.0257(3) Uani 1 1 d .
H29 H -0.2560 0.0017 0.1340 0.031 Uiso 1 1 calc R
C30 C -0.40616(16) 0.12578(11) 0.11390(9) 0.0232(3) Uani 1 1 d .
C31 C -0.40661(16) 0.23642(11) 0.09834(9) 0.0259(3) Uani 1 1 d .
H31 H -0.5073 0.2708 0.0926 0.031 Uiso 1 1 calc R
C32 C -0.26099(17) 0.29616(11) 0.09118(9) 0.0258(3) Uani 1 1 d .
H32 H -0.2628 0.3714 0.0801 0.031 Uiso 1 1 calc R
C33 C -0.56640(16) 0.06390(11) 0.11917(9) 0.0250(3) Uani 1 1 d .
C34 C -0.70039(17) -0.10504(13) 0.14270(11) 0.0324(3) Uani 1 1 d .
H34A H -0.7604 -0.0682 0.1907 0.049 Uiso 1 1 calc R
H34B H -0.6758 -0.1790 0.1578 0.049 Uiso 1 1 calc R
H34C H -0.7676 -0.1118 0.0838 0.049 Uiso 1 1 calc R
O1 O 0.76552(11) 0.09829(9) 0.36604(7) 0.0306(2) Uani 1 1 d .
O2 O 0.60675(12) 0.24013(8) 0.35219(7) 0.0309(2) Uani 1 1 d .
O3 O -0.69756(12) 0.10255(9) 0.10892(8) 0.0361(3) Uani 1 1 d .
O4 O -0.54907(11) -0.04051(8) 0.13657(7) 0.0284(2) Uani 1 1 d .
F1 F -0.03962(10) -0.35538(7) 0.43182(5) 0.0310(2) Uani 1 1 d .
F2 F -0.24835(9) -0.25359(7) 0.42446(5) 0.0300(2) Uani 1 1 d .
F3 F 0.12063(10) 0.54926(7) 0.08096(5) 0.0312(2) Uani 1 1 d .
F4 F 0.33074(9) 0.44931(7) 0.09536(5) 0.02937(19) Uani 1 1 d .

loop_
_atom_site_aniso_label
_atom_site_aniso_U_11
_atom_site_aniso_U_22
_atom_site_aniso_U_33
_atom_site_aniso_U_23
_atom_site_aniso_U_13
_atom_site_aniso_U_12
C1 0.0242(6) 0.0260(7) 0.0248(7) 0.0039(5) 0.0031(5) 0.0026(5)
C2 0.0260(7) 0.0237(7) 0.0306(8) 0.0050(6) 0.0045(6) -0.0015(5)
C3 0.0276(7) 0.0244(7) 0.0347(9) 0.0020(6) 0.0054(6) -0.0042(5)
C4 0.0302(7) 0.0343(8) 0.0275(8) -0.0030(6) 0.0004(6) -0.0068(6)
C5 0.0231(7) 0.0332(7) 0.0235(7) 0.0003(6) 0.0005(5) 0.0022(5)
C6 0.0215(6) 0.0248(6) 0.0226(7) 0.0027(5) 0.0021(5) 0.0016(5)
C7 0.0236(6) 0.0218(6) 0.0236(7) 0.0011(5) 0.0014(5) 0.0018(5)
C8 0.0205(6) 0.0241(6) 0.0209(7) 0.0011(5) 0.0017(5) 0.0011(5)
C9 0.0254(7) 0.0276(7) 0.0204(7) -0.0002(5) 0.0022(5) -0.0011(5)
C10 0.0235(6) 0.0277(7) 0.0151(6) -0.0016(5) -0.0005(5) -0.0009(5)
C11 0.0280(7) 0.0226(6) 0.0238(7) 0.0007(5) -0.0003(5) 0.0022(5)
C12 0.0232(6) 0.0281(7) 0.0223(7) 0.0000(5) 0.0003(5) 0.0055(5)
C13 0.0212(6) 0.0289(7) 0.0164(6) 0.0006(5) 0.0001(5) 0.0020(5)
C14 0.0248(7) 0.0251(7) 0.0233(7) 0.0043(5) 0.0007(5) 0.0033(5)
C15 0.0212(6) 0.0300(7) 0.0227(7) 0.0009(5) 0.0004(5) 0.0043(5)
C16 0.0251(7) 0.0293(7) 0.0171(6) 0.0012(5) 0.0011(5) 0.0021(5)
C17 0.0310(8) 0.0350(8) 0.0412(9) 0.0065(7) 0.0090(6) -0.0066(6)
C18 0.0240(6) 0.0262(7) 0.0223(7) 0.0063(5) -0.0001(5) 0.0031(5)
C19 0.0236(6) 0.0233(7) 0.0281(8) 0.0069(5) 0.0003(6) -0.0007(5)
C20 0.0231(6) 0.0234(7) 0.0327(9) 0.0045(6) 0.0007(6) -0.0001(5)
C21 0.0275(7) 0.0302(7) 0.0261(7) 0.0029(6) -0.0034(6) -0.0011(6)
C22 0.0281(7) 0.0313(7) 0.0231(7) 0.0044(6) -0.0036(5) 0.0020(6)
C23 0.0243(6) 0.0265(7) 0.0239(7) 0.0061(5) 0.0010(5) 0.0004(5)
C24 0.0219(6) 0.0225(6) 0.0241(7) 0.0059(5) 0.0002(5) 0.0016(5)
C25 0.0191(6) 0.0234(6) 0.0220(7) 0.0041(5) -0.0004(5) 0.0022(5)
C26 0.0234(6) 0.0260(7) 0.0197(6) 0.0038(5) 0.0005(5) 0.0018(5)
C27 0.0226(6) 0.0264(7) 0.0168(6) 0.0009(5) -0.0008(5) 0.0014(5)
C28 0.0210(6) 0.0270(7) 0.0274(7) 0.0040(5) 0.0004(5) 0.0049(5)
C29 0.0240(7) 0.0237(7) 0.0297(7) 0.0052(5) 0.0011(5) 0.0035(5)
C30 0.0221(6) 0.0265(7) 0.0197(7) 0.0002(5) -0.0010(5) 0.0021(5)
C31 0.0214(6) 0.0281(7) 0.0274(7) 0.0010(5) -0.0030(5) 0.0059(5)
C32 0.0268(7) 0.0222(6) 0.0278(7) 0.0039(5) -0.0025(5) 0.0029(5)
C33 0.0225(7) 0.0290(7) 0.0222(7) -0.0011(5) 0.0002(5) 0.0030(5)
C34 0.0253(7) 0.0339(8) 0.0373(8) 0.0036(6) 0.0053(6) -0.0049(6)
O1 0.0200(5) 0.0387(6) 0.0336(6) 0.0061(4) 0.0019(4) 0.0032(4)
O2 0.0246(5) 0.0299(5) 0.0393(6) 0.0075(4) 0.0058(4) -0.0008(4)
O3 0.0203(5) 0.0358(6) 0.0526(7) 0.0066(5) 0.0018(4) 0.0045(4)
O4 0.0218(5) 0.0281(5) 0.0355(6) 0.0046(4) 0.0035(4) -0.0004(4)
F1 0.0325(4) 0.0326(4) 0.0288(4) 0.0106(3) -0.0006(3) 0.0025(3)
F2 0.0274(4) 0.0328(4) 0.0305(4) 0.0017(3) 0.0097(3) 0.0002(3)
F3 0.0353(4) 0.0299(4) 0.0285(4) 0.0120(3) -0.0065(3) 0.0001(3)
F4 0.0264(4) 0.0325(4) 0.0291(4) 0.0022(3) 0.0069(3) -0.0020(3)

loop_
_atom_type_symbol
_atom_type_description
_atom_type_scat_dispersion_real
_atom_type_scat_dispersion_imag
_atom_type_scat_source
C C 0.0181 0.0091 'International Tables Vol C Tables 4.2.6.8 and 6.1.1.4'
H H 0.0000 0.0000 'International Tables Vol C Tables 4.2.6.8 and 6.1.1.4'
O O 0.0492 0.0322 'International Tables Vol C Tables 4.2.6.8 and 6.1.1.4'
F F 0.0727 0.0534 'International Tables Vol C Tables 4.2.6.8 and 6.1.1.4'

loop_
_geom_angle_atom_site_label_1
_geom_angle_atom_site_label_2
_geom_angle_atom_site_label_3
_geom_angle
F1 C1 F2 104.11(10)
F1 C1 C2 111.52(11)
F2 C1 C2 109.76(11)
F1 C1 C8 109.60(10)
F2 C1 C8 110.40(11)
C2 C1 C8 111.22(11)
C3 C2 C1 150.64(14)
C2 C3 C4 161.96(14)
C3 C4 C5 105.74(11)
C3 C4 H4A 110.6
C5 C4 H4A 110.6
C3 C4 H4B 110.6
C5 C4 H4B 110.6
H4A C4 H4B 108.7
C4 C5 C6 113.77(11)
C4 C5 H5A 108.8
C6 C5 H5A 108.8
C4 C5 H5B 108.8
C6 C5 H5B 108.8
H5A C5 H5B 107.7
C5 C6 C7 116.54(11)
C5 C6 H6A 108.2
C7 C6 H6A 108.2
C5 C6 H6B 108.2
C7 C6 H6B 108.2
H6A C6 H6B 107.3
C8 C7 C6 118.85(11)
C8 C7 H7A 107.6
C6 C7 H7A 107.6
C8 C7 H7B 107.6
C6 C7 H7B 107.6
H7A C7 H7B 107.0
C1 C8 C9 109.38(11)
C1 C8 C7 113.42(10)
C9 C8 C7 110.63(10)
C1 C8 H8 107.7
C9 C8 H8 107.7
C7 C8 H8 107.7
C10 C9 C8 112.81(11)
C10 C9 H9A 109.0
C8 C9 H9A 109.0
C10 C9 H9B 109.0
C8 C9 H9B 109.0
H9A C9 H9B 107.8
C15 C10 C11 118.22(12)
C15 C10 C9 121.48(12)
C11 C10 C9 120.27(12)
C12 C11 C10 121.30(12)
C12 C11 H11 119.3
C10 C11 H11 119.3
C11 C12 C13 119.85(12)
C11 C12 H12 120.1
C13 C12 H12 120.1
C12 C13 C14 119.40(12)
C12 C13 C16 118.72(12)
C14 C13 C16 121.82(12)
C15 C14 C13 120.36(12)
C15 C14 H14 119.8
C13 C14 H14 119.8
C14 C15 C10 120.85(12)
C14 C15 H15 119.6
C10 C15 H15 119.6
O1 C16 O2 123.05(12)
O1 C16 C13 124.79(13)
O2 C16 C13 112.15(11)
O2 C17 H17A 109.5
O2 C17 H17B 109.5
H17A C17 H17B 109.5
O2 C17 H17C 109.5
H17A C17 H17C 109.5
H17B C17 H17C 109.5
F3 C18 F4 104.27(10)
F3 C18 C19 111.61(11)
F4 C18 C19 109.64(11)
F3 C18 C25 109.67(10)
F4 C18 C25 109.94(10)
C19 C18 C25 111.47(11)
C20 C19 C18 151.17(14)
C19 C20 C21 162.32(14)
C20 C21 C22 106.17(11)
C20 C21 H21A 110.5
C22 C21 H21A 110.5
C20 C21 H21B 110.5
C22 C21 H21B 110.5
H21A C21 H21B 108.7
C23 C22 C21 114.80(11)
C23 C22 H22A 108.6
C21 C22 H22A 108.6
C23 C22 H22B 108.6
C21 C22 H22B 108.6
H22A C22 H22B 107.5
C22 C23 C24 117.83(11)
C22 C23 H23A 107.8
C24 C23 H23A 107.8
C22 C23 H23B 107.8
C24 C23 H23B 107.8
H23A C23 H23B 107.2
C25 C24 C23 118.69(11)
C25 C24 H24A 107.6
C23 C24 H24A 107.6
C25 C24 H24B 107.6
C23 C24 H24B 107.6
H24A C24 H24B 107.1
C18 C25 C26 109.34(10)
C18 C25 C24 112.77(10)
C26 C25 C24 110.85(10)
C18 C25 H25 107.9
C26 C25 H25 107.9
C24 C25 H25 107.9
C27 C26 C25 113.28(11)
C27 C26 H26A 108.9
C25 C26 H26A 108.9
C27 C26 H26B 108.9
C25 C26 H26B 108.9
H26A C26 H26B 107.7
C28 C27 C32 118.35(12)
C28 C27 C26 121.53(12)
C32 C27 C26 120.11(12)
C29 C28 C27 120.74(12)
C29 C28 H28 119.6
C27 C28 H28 119.6
C28 C29 C30 120.37(12)
C28 C29 H29 119.8
C30 C29 H29 119.8
C29 C30 C31 119.24(12)
C29 C30 C33 122.50(12)
C31 C30 C33 118.26(12)
C32 C31 C30 120.10(12)
C32 C31 H31 119.9
C30 C31 H31 119.9
C31 C32 C27 121.19(12)
C31 C32 H32 119.4
C27 C32 H32 119.4
O3 C33 O4 123.31(12)
O3 C33 C30 124.28(13)
O4 C33 C30 112.42(11)
O4 C34 H34A 109.5
O4 C34 H34B 109.5
H34A C34 H34B 109.5
O4 C34 H34C 109.5
H34A C34 H34C 109.5
H34B C34 H34C 109.5
C16 O2 C17 115.07(11)
C33 O4 C34 115.13(11)

loop_
_geom_bond_atom_site_label_1
_geom_bond_atom_site_label_2
_geom_bond_distance
C1 F1 1.3794(15)
C1 F2 1.3799(15)
C1 C2 1.452(2)
C1 C8 1.5304(18)
C2 C3 1.194(2)
C3 C4 1.461(2)
C4 C5 1.541(2)
C4 H4A 0.9900
C4 H4B 0.9900
C5 C6 1.5424(18)
C5 H5A 0.9900
C5 H5B 0.9900
C6 C7 1.5535(18)
C6 H6A 0.9900
C6 H6B 0.9900
C7 C8 1.5474(17)
C7 H7A 0.9900
C7 H7B 0.9900
C8 C9 1.5432(18)
C8 H8 1.0000
C9 C10 1.5073(18)
C9 H9A 0.9900
C9 H9B 0.9900
C10 C15 1.3923(19)
C10 C11 1.3995(19)
C11 C12 1.3829(19)
C11 H11 0.9500
C12 C13 1.3930(19)
C12 H12 0.9500
C13 C14 1.3929(18)
C13 C16 1.4860(18)
C14 C15 1.3855(19)
C14 H14 0.9500
C15 H15 0.9500
C16 O1 1.2064(16)
C16 O2 1.3432(17)
C17 O2 1.4417(17)
C17 H17A 0.9800
C17 H17B 0.9800
C17 H17C 0.9800
C18 F3 1.3760(15)
C18 F4 1.3836(15)
C18 C19 1.453(2)
C18 C25 1.5268(18)
C19 C20 1.192(2)
C20 C21 1.459(2)
C21 C22 1.5463(19)
C21 H21A 0.9900
C21 H21B 0.9900
C22 C23 1.5451(19)
C22 H22A 0.9900
C22 H22B 0.9900
C23 C24 1.5556(18)
C23 H23A 0.9900
C23 H23B 0.9900
C24 C25 1.5490(17)
C24 H24A 0.9900
C24 H24B 0.9900
C25 C26 1.5451(18)
C25 H25 1.0000
C26 C27 1.5079(18)
C26 H26A 0.9900
C26 H26B 0.9900
C27 C28 1.3910(19)
C27 C32 1.3983(19)
C28 C29 1.3887(19)
C28 H28 0.9500
C29 C30 1.3916(18)
C29 H29 0.9500
C30 C31 1.3929(19)
C30 C33 1.4890(18)
C31 C32 1.3803(19)
C31 H31 0.9500
C32 H32 0.9500
C33 O3 1.2047(17)
C33 O4 1.3392(17)
C34 O4 1.4450(16)
C34 H34A 0.9800
C34 H34B 0.9800
C34 H34C 0.9800
